data_2007190
loop_
_publ_author_name
'Zhong-Ning Chen'
'Alvin Siu'
'Cheng-Yong Su'
'Ian Williams'
'Bei-Sheng Kang'

_publ_section_title <i>fac</i>-Triazido(2,2'-bipyridine-<i>N</i>,<i>N</i>')(pyridine-<i>N</i>)cobalt(III)
_journal_issue 4
_journal_name_full 'Acta Crystallographica Section C'
_journal_page_first 479
_journal_page_last 481
_journal_paper_doi 10.1107/S0108270197016375
_journal_volume 54
_journal_year 1998
_chemical_formula_iupac '[Co(N3)3(C10 H8 N2)(C5 H5 N)]'
_chemical_formula_sum 'C15 H13 Co N12'
_chemical_formula_weight 420.30
_chemical_name_systematic
;
 ?
;
_space_group_IT_number 15
_symmetry_cell_setting monoclinic
_symmetry_space_group_name_Hall '-C 2yc'
_symmetry_space_group_name_H-M 'C 1 2/c 1'
_audit_creation_method 'IUCr checking CIFGEN version 0.21 19-01-97'
_cell_angle_alpha 90.00
_cell_angle_beta 102.200(10)
_cell_angle_gamma 90.00
_cell_formula_units_Z 8
_cell_length_a 25.049(4)
_cell_length_b 9.0430(10)
_cell_length_c 15.956(2)
_cell_measurement_reflns_used 20
_cell_measurement_temperature 293(2)
_cell_measurement_theta_max 21
_cell_measurement_theta_min 10
_cell_volume 3532.7(8)
_computing_structure_refinement 'SHELXL93 (Sheldrick, 1993)'
_computing_structure_solution 'SHELXS86 (Sheldrick, 1990)'
_diffrn_ambient_temperature 293(2)
_diffrn_measurement_device Siemens
_diffrn_measurement_method \w/2\q_(speed_4-60\%_min^-1^_in_\w)
_diffrn_radiation_monochromator graphite
_diffrn_radiation_source 'fine-focus sealed tube'
_diffrn_radiation_type MoK\a
_diffrn_radiation_wavelength 0.71073
_diffrn_reflns_av_R_equivalents 0.0413
_diffrn_reflns_av_sigmaI/netI 0.0490
_diffrn_reflns_limit_h_max 31
_diffrn_reflns_limit_h_min -31
_diffrn_reflns_limit_k_max 9
_diffrn_reflns_limit_k_min 0
_diffrn_reflns_limit_l_max 20
_diffrn_reflns_limit_l_min -20
_diffrn_reflns_number 7201
_diffrn_reflns_theta_max 27.49
_diffrn_reflns_theta_min 1.66
_diffrn_standards_decay_% none
_diffrn_standards_interval_count 150
_diffrn_standards_number 3
_exptl_absorpt_coefficient_mu 1.002
_exptl_absorpt_correction_type none
_exptl_crystal_colour black
_exptl_crystal_density_diffrn 1.581
_exptl_crystal_density_meas ?
_exptl_crystal_density_method none
_exptl_crystal_description octahedral
_exptl_crystal_F_000 1712
_exptl_crystal_size_max 0.45
_exptl_crystal_size_mid 0.40
_exptl_crystal_size_min 0.30
_refine_diff_density_max 0.358
_refine_diff_density_min -0.230
_refine_ls_extinction_method none
_refine_ls_goodness_of_fit_all 1.029
_refine_ls_goodness_of_fit_obs 1.083
_refine_ls_hydrogen_treatment noref
_refine_ls_matrix_type full
_refine_ls_number_parameters 254
_refine_ls_number_reflns 3620
_refine_ls_number_restraints 0
_refine_ls_restrained_S_all 1.029
_refine_ls_restrained_S_obs 1.083
_refine_ls_R_factor_all 0.0547
_refine_ls_R_factor_obs .0351
_refine_ls_shift/esd_max 0.002
_refine_ls_shift/esd_mean 0.000
_refine_ls_structure_factor_coef Fsqd
_refine_ls_weighting_details 'w = 1/[\s^2^(Fo^2^)+(0.0435P)^2^+0.5578P] where P=(Fo^2^+2Fc^2^)/3'
_refine_ls_weighting_scheme calc
_refine_ls_wR_factor_all 0.0410
_refine_ls_wR_factor_obs .0357
_reflns_number_observed 2639
_reflns_number_total 3620
_reflns_observed_criterion >2sigma(I)
_cod_data_source_file mu1361.cif
_cod_data_source_block qin1
_cod_depositor_comments
;
The following automatic conversions were performed:

'_exptl_crystal_density_meas' value 'none' was changed to '?' - the
value is perceived as not measured.

Automatic conversion script
Id: cif_fix_values 3008 2015-01-20 13:52:24Z robertas 

The following automatic conversions were performed:

'_refine_ls_weighting_scheme' value 'calc w =
1/[\s^2^(Fo^2^)+(0.0435P)^2^+0.5578P] where P=(Fo^2^+2Fc^2^)/3' was
changed to 'calc'. New tag '_refine_ls_weighting_details' was
created. The value of the new tag was set to 'w =
1/[\s^2^(Fo^2^)+(0.0435P)^2^+0.5578P] where P=(Fo^2^+2Fc^2^)/3'.

Automatic conversion script
Id: cif_fix_values 3143 2015-03-26 13:38:13Z robertas 
;
_cod_original_sg_symbol_H-M C2/c
_cod_database_code 2007190

loop_
_symmetry_equiv_pos_as_xyz
'x, y, z'
'-x, y, -z+1/2'
'x+1/2, y+1/2, z'
'-x+1/2, y+1/2, -z+1/2'
'-x, -y, -z'
'x, -y, z-1/2'
'-x+1/2, -y+1/2, -z'
'x+1/2, -y+1/2, z-1/2'

loop_
_atom_site_aniso_label
_atom_site_aniso_U_11
_atom_site_aniso_U_22
_atom_site_aniso_U_33
_atom_site_aniso_U_12
_atom_site_aniso_U_13
_atom_site_aniso_U_23
Co1 .0500(2) .0441(2) .0335(2) .00248(15) .01045(11) .00392(13)
N1 .0494(11) .0508(13) .0384(9) -.0002(9) .0125(8) .0067(9)
N2 .0569(11) .0445(12) .0453(10) -.0065(9) .0225(9) -.0024(9)
N10 .0536(11) .0473(14) .0420(10) -.0036(9) .0050(8) .0055(9)
N11 .098(2) .059(2) .0364(10) .0076(13) .0146(11) -.0027(10)
N12 .0563(12) .0564(14) .0379(10) -.0062(10) .0094(8) -.0048(9)
N13 .120(2) .091(2) .0421(12) .003(2) .0151(13) .0071(14)
N21 .0577(13) .077(2) .0631(14) .0153(12) .0159(10) .0254(13)
N22 .0544(12) .0567(14) .0678(14) .0067(11) .0146(11) .0191(12)
N23 .089(2) .124(3) .103(2) .031(2) .027(2) .071(2)
N31 .0701(14) .050(2) .0623(14) .0005(11) .0288(11) .0083(11)
N32 .0653(13) .060(2) .0366(10) -.0023(11) .0091(9) .0065(10)
N33 .117(2) .057(2) .073(2) -.005(2) .011(2) .0041(13)
C1 .065(2) .065(2) .0564(15) .0124(14) .0243(13) .0094(14)
C2 .062(2) .070(2) .090(2) .017(2) .029(2) .027(2)
C3 .056(2) .075(2) .089(2) -.002(2) .002(2) .036(2)
C4 .069(2) .067(2) .0532(15) -.017(2) -.0034(13) .0196(14)
C5 .0532(13) .0483(15) .0387(11) -.0119(11) .0078(10) .0091(11)
C6 .067(2) .051(2) .0357(11) -.0207(12) .0165(11) .0001(10)
C7 .108(2) .076(2) .0384(13) -.034(2) .0231(14) -.0058(14)
C8 .147(4) .082(3) .061(2) -.046(2) .061(2) -.028(2)
C9 .112(3) .067(2) .093(2) -.020(2) .072(2) -.027(2)
C10 .074(2) .054(2) .073(2) -.0052(14) .0397(15) -.0074(14)
C11 .067(2) .050(2) .063(2) -.0050(13) .0118(13) .0010(13)
C12 .096(2) .048(2) .099(2) -.012(2) .022(2) .008(2)
C13 .078(2) .079(3) .110(3) -.024(2) .022(2) .019(2)
C14 .057(2) .085(3) .084(2) -.008(2) .0163(15) .018(2)
C15 .0524(14) .065(2) .061(2) .0009(14) .0073(12) .0141(14)

loop_
_atom_site_label
_atom_site_fract_x
_atom_site_fract_y
_atom_site_fract_z
_atom_site_U_iso_or_equiv
_atom_site_thermal_displace_type
_atom_site_calc_flag
_atom_site_refinement_flags
_atom_site_occupancy
_atom_site_disorder_group
_atom_site_type_symbol
Co1 .130388(12) .13004(4) .31127(2) .04231(12) Uani d . 1 . Co
N1 .19507(8) .0262(2) .37525(11) .0457(5) Uani d . 1 . N
N2 .13233(8) .2185(2) .42422(12) .0471(5) Uani d . 1 . N
N10 .08203(8) -.0303(2) .33800(12) .0484(5) Uani d . 1 . N
N11 .13451(11) .0261(3) .20729(13) .0645(6) Uani d . 1 . N
N12 .12667(8) .0827(2) .13804(12) .0503(5) Uani d . 1 . N
N13 .11990(13) .1260(3) .06991(15) .0844(8) Uani d . 1 . N
N21 .06660(9) .2421(3) .2621(2) .0655(6) Uani d . 1 . N
N22 .05682(9) .3080(3) .1964(2) .0594(6) Uani d . 1 . N
N23 .04282(13) .3716(4) .1339(2) .1043(12) Uani d . 1 . N
N31 .18025(9) .2791(3) .28529(14) .0586(6) Uani d . 1 . N
N32 .17108(9) .4074(3) .28787(12) .0541(5) Uani d . 1 . N
N33 .16458(13) .5336(3) .2900(2) .0838(8) Uani d . 1 . N
C1 .22692(11) -.0668(3) .3423(2) .0605(7) Uani d . 1 . C
H1 .21769(11) -.0866(3) .2819(2) .085(3) Uiso d R 1 . H
C2 .27180(12) -.1347(4) .3920(2) .0722(9) Uani d . 1 . C
H2 .29387(12) -.2008(4) .3666(2) .085(3) Uiso d R 1 . H
C3 .28466(12) -.1069(4) .4781(2) .0754(9) Uani d . 1 . C
H3 .31556(12) -.1537(4) .5142(2) .085(3) Uiso d R 1 . H
C4 .25270(12) -.0100(4) .5125(2) .0656(8) Uani d . 1 . C
H4 .26123(12) .0119(4) .5727(2) .085(3) Uiso d R 1 . H
C5 .20819(10) .0567(3) .45953(14) .0470(6) Uani d . 1 . C
C6 .17220(11) .1663(3) .48743(14) .0505(6) Uani d . 1 . C
C7 .17742(15) .2166(4) .5715(2) .0731(9) Uani d . 1 . C
H7 .20594(15) .1784(4) .6161(2) .085(3) Uiso d R 1 . H
C8 .1413(2) .3214(4) .5885(2) .0908(13) Uani d . 1 . C
H8 .1440(2) .3564(4) .6460(2) .085(3) Uiso d R 1 . H
C9 .1023(2) .3762(4) .5237(3) .0837(11) Uani d . 1 . C
H9 .0774(2) .4504(4) .5353(3) .085(3) Uiso d R 1 . H
C10 .09843(12) .3221(3) .4417(2) .0635(7) Uani d . 1 . C
H10 .07094(12) .3607(3) .3957(2) .085(3) Uiso d R 1 . H
C11 .09328(12) -.1727(3) .3271(2) .0600(7) Uani d . 1 . C
H11 .12534(12) -.1956(3) .3056(2) .085(3) Uiso d R 1 . H
C12 .06071(15) -.2855(4) .3456(2) .0809(9) Uani d . 1 . C
H12 .07008(15) -.3865(4) .3371(2) .085(3) Uiso d R 1 . H
C13 .01577(15) -.2521(4) .3775(3) .0885(11) Uani d . 1 . C
H13 -.00713(15) -.3295(4) .3914(3) .085(3) Uiso d R 1 . H
C14 .00318(13) -.1084(4) .3878(2) .0750(9) Uani d . 1 . C
H14 -.02862(13) -.0831(4) .4094(2) .085(3) Uiso d R 1 . H
C15 .03680(10) .0004(4) .3675(2) .0599(7) Uani d . 1 . C
H15 .02783(10) .1022(4) .3744(2) .085(3) Uiso d R 1 . H

loop_
_atom_type_symbol
_atom_type_description
_atom_type_scat_dispersion_real
_atom_type_scat_dispersion_imag
_atom_type_scat_source
C C 0.0033 0.0016 'International Tables Vol C Tables 4.2.6.8 and 6.1.1.4'
H H 0.0000 0.0000 'International Tables Vol C Tables 4.2.6.8 and 6.1.1.4'
N N 0.0061 0.0033 'International Tables Vol C Tables 4.2.6.8 and 6.1.1.4'
Co Co 0.3494 0.9721 'International Tables Vol C Tables 4.2.6.8 and 6.1.1.4'

loop_
_geom_angle_atom_site_label_1
_geom_angle_atom_site_label_2
_geom_angle_atom_site_label_3
_geom_angle
N21 Co1 N11 95.58(11)
N21 Co1 N31 93.66(11)
N11 Co1 N31 90.06(10)
N21 Co1 N1 172.91(9)
N11 Co1 N1 91.49(9)
N31 Co1 N1 86.87(9)
N21 Co1 N2 90.99(10)
N11 Co1 N2 173.22(9)
N31 Co1 N2 91.20(9)
N1 Co1 N2 81.93(8)
N21 Co1 N10 88.88(10)
N11 Co1 N10 88.56(10)
N31 Co1 N10 177.21(10)
N1 Co1 N10 90.74(8)
N2 Co1 N10 89.89(8)
C1 N1 C5 118.7(2)
C1 N1 Co1 126.2(2)
C5 N1 Co1 115.0(2)
C10 N2 C6 119.6(2)
C10 N2 Co1 125.8(2)
C6 N2 Co1 114.6(2)
C11 N10 C15 117.4(2)
C11 N10 Co1 121.2(2)
C15 N10 Co1 121.3(2)
N12 N11 Co1 123.9(2)
N13 N12 N11 174.7(3)
N22 N21 Co1 128.8(2)
N23 N22 N21 174.1(3)
N32 N31 Co1 122.3(2)
N33 N32 N31 176.9(3)
N1 C1 C2 122.4(3)
C3 C2 C1 119.2(3)
C2 C3 C4 119.0(3)
C3 C4 C5 119.6(3)
N1 C5 C4 121.0(3)
N1 C5 C6 113.9(2)
C4 C5 C6 125.0(2)
N2 C6 C7 120.6(3)
N2 C6 C5 114.5(2)
C7 C6 C5 124.9(3)
C8 C7 C6 118.8(3)
C9 C8 C7 120.0(3)
C8 C9 C10 119.1(3)
N2 C10 C9 121.8(3)
N10 C11 C12 122.3(3)
C13 C12 C11 119.3(3)
C14 C13 C12 119.3(3)
C13 C14 C15 119.1(3)
N10 C15 C14 122.5(3)

loop_
_geom_bond_atom_site_label_1
_geom_bond_atom_site_label_2
_geom_bond_site_symmetry_2
_geom_bond_distance
_geom_bond_publ_flag
Co1 N21 . 1.915(2) ?
Co1 N11 . 1.929(2) ?
Co1 N31 . 1.941(2) ?
Co1 N1 . 1.962(2) ?
Co1 N2 . 1.963(2) ?
Co1 N10 . 1.992(2) ?
N1 C1 . 1.341(3) ?
N1 C5 . 1.344(3) ?
N2 C10 . 1.334(3) ?
N2 C6 . 1.346(3) ?
N10 C11 . 1.337(4) ?
N10 C15 . 1.344(3) ?
N11 N12 . 1.196(3) ?
N12 N13 . 1.134(3) ?
N21 N22 . 1.185(3) ?
N22 N23 . 1.140(3) ?
N31 N32 . 1.185(4) ?
N32 N33 . 1.155(4) ?
C1 C2 . 1.375(4) ?
C2 C3 . 1.367(5) ?
C3 C4 . 1.377(5) ?
C4 C5 . 1.387(4) ?
C5 C6 . 1.471(4) ?
C6 C7 . 1.396(3) ?
C7 C8 . 1.375(5) ?
C8 C9 . 1.358(5) ?
C9 C10 . 1.381(4) ?
C11 C12 . 1.377(4) ?
C12 C13 . 1.364(5) ?
C13 C14 . 1.356(5) ?
C14 C15 . 1.377(4) ?
